data_7056936
loop_
_publ_author_name
'Schl\"uter, Florian'
'Bernhardt, Eduard'
'Zhizhin, Konstantin'

_publ_section_title
;
 Diverse chemistry of the dianion [closo-B9H9]2&#x2212;: synthesis and
 reactivity of its mono-anionic derivative [arachno-B9H12-4,8-Cl2]&#x2212;
;
_journal_issue 4
_journal_name_full 'New Journal of Chemistry'
_journal_page_first 2553
_journal_paper_doi 10.1039/C7NJ04251E
_journal_volume 42
_journal_year 2018
_chemical_formula_sum 'C24 H32.04 B9 Cl2.04 P'
_chemical_formula_weight 521.25
_space_group_crystal_system monoclinic
_space_group_IT_number 15
_space_group_name_Hall '-C 2yc'
_space_group_name_H-M_alt 'C 1 2/c 1'
_symmetry_space_group_name_Hall '-C 2yc'
_symmetry_space_group_name_H-M 'C 1 2/c 1'
_atom_sites_solution_hydrogens mixed
_audit_creation_method SHELXL-2013
_audit_update_record
;
2017-08-19 deposited with the CCDC.
2018-01-08 downloaded from the CCDC.
;
_cell_angle_alpha 90
_cell_angle_beta 110.776(4)
_cell_angle_gamma 90
_cell_formula_units_Z 8
_cell_length_a 23.2777(7)
_cell_length_b 10.3096(2)
_cell_length_c 25.1059(8)
_cell_measurement_reflns_used 15211
_cell_measurement_temperature 150(2)
_cell_measurement_theta_max 32.7716
_cell_measurement_theta_min 3.1290
_cell_volume 5633.2(3)
_computing_cell_refinement 'CrysAlisPro171.36.24, Oxford Diffraction'
_computing_data_collection 'CrysAlisPro171.36.24, Oxford Diffraction'
_computing_data_reduction 'CrysAlisPro171.36.24, Oxford Diffraction'
_computing_molecular_graphics 'Diamond, v.2.1e (Brandenburg, 2001)'
_computing_structure_refinement 'SHELXL-2013 (Sheldrick, 2013)'
_computing_structure_solution 'SHELXS-97 (Sheldrick, 1997)'
_diffrn_ambient_temperature 150(2)
_diffrn_detector_area_resol_mean 16.2705
_diffrn_measured_fraction_theta_full 0.998
_diffrn_measured_fraction_theta_max 0.910
_diffrn_measurement_device_type 'Gemini E Ultra,Xcalibur,2K*2K EOS CCD detector'
_diffrn_measurement_method '\w scans'
_diffrn_radiation_monochromator graphite
_diffrn_radiation_source 'fine-focus sealed tube Enhanced (Mo)'
_diffrn_radiation_type MoK\a
_diffrn_radiation_wavelength 0.71073
_diffrn_reflns_av_R_equivalents 0.0221
_diffrn_reflns_av_unetI/netI 0.0206
_diffrn_reflns_Laue_measured_fraction_full 0.998
_diffrn_reflns_Laue_measured_fraction_max 0.910
_diffrn_reflns_limit_h_max 35
_diffrn_reflns_limit_h_min -34
_diffrn_reflns_limit_k_max 14
_diffrn_reflns_limit_k_min -15
_diffrn_reflns_limit_l_max 35
_diffrn_reflns_limit_l_min -37
_diffrn_reflns_number 34405
_diffrn_reflns_point_group_measured_fraction_full 0.998
_diffrn_reflns_point_group_measured_fraction_max 0.910
_diffrn_reflns_theta_full 30.500
_diffrn_reflns_theta_max 32.846
_diffrn_reflns_theta_min 3.135
_exptl_absorpt_coefficient_mu 0.304
_exptl_absorpt_correction_T_max 0.939
_exptl_absorpt_correction_T_min 0.897
_exptl_absorpt_correction_type analytical
_exptl_absorpt_process_details
;
CrysAlisPro, Agilent Technologies,
Version 1.171.34.49 (release 20-01-2011 CrysAlis171 .NET)
(compiled Jan 20 2011,15:58:25)
Analytical numeric absorption correction using a multifaceted crystal
            model based on expressions derived by R.C. Clark & J.S. Reid.
(Clark, R. C. & Reid, J. S. (1995). Acta Cryst. A51, 887-897)
;
_exptl_crystal_colour colorless
_exptl_crystal_density_diffrn 1.229
_exptl_crystal_description prism
_exptl_crystal_F_000 2166
_exptl_crystal_recrystallization_method 'Re-crystallisation from solvent: Dichlormethane/Pentane'
_exptl_crystal_size_max 0.4845
_exptl_crystal_size_mid 0.3255
_exptl_crystal_size_min 0.2711
_refine_diff_density_max 0.488
_refine_diff_density_min -0.429
_refine_diff_density_rms 0.050
_refine_ls_extinction_method none
_refine_ls_goodness_of_fit_ref 1.071
_refine_ls_hydrogen_treatment mixed
_refine_ls_matrix_type full
_refine_ls_number_parameters 371
_refine_ls_number_reflns 9556
_refine_ls_number_restraints 6
_refine_ls_restrained_S_all 1.071
_refine_ls_R_factor_all 0.0435
_refine_ls_R_factor_gt 0.0368
_refine_ls_shift/su_max 0.001
_refine_ls_shift/su_mean 0.000
_refine_ls_structure_factor_coef Fsqd
_refine_ls_weighting_details
;
 w=1/[\s^2^(Fo^2^)+(0.0451P)^2^+3.4235P]
 where P=(Fo^2^+2Fc^2^)/3
;
_refine_ls_weighting_scheme calc
_refine_ls_wR_factor_gt 0.0942
_refine_ls_wR_factor_ref 0.0986
_reflns_Friedel_coverage 0.000
_reflns_number_gt 8359
_reflns_number_total 9556
_reflns_threshold_expression 'I > 2\s(I)'
_cod_data_source_file c7nj04251e2.cif
_cod_data_source_block shelxl
_cod_depositor_comments 'Adding full bibliography for 7056936.cif.'
_cod_database_code 7056936
_shelx_space_group_comment
;
The symmetry employed for this shelxl refinement is uniquely defined
by the following loop, which should always be used as a source of
symmetry information in preference to the above space-group names.
They are only intended as comments.
;
_shelxl_version_number 2013-2

loop_
_space_group_symop_operation_xyz
'x, y, z'
'-x, y, -z+1/2'
'x+1/2, y+1/2, z'
'-x+1/2, y+1/2, -z+1/2'
'-x, -y, -z'
'x, -y, z-1/2'
'-x+1/2, -y+1/2, -z'
'x+1/2, -y+1/2, z-1/2'

loop_
_atom_site_label
_atom_site_type_symbol
_atom_site_fract_x
_atom_site_fract_y
_atom_site_fract_z
_atom_site_U_iso_or_equiv
_atom_site_adp_type
_atom_site_occupancy
_atom_site_site_symmetry_order
_atom_site_calc_flag
_atom_site_refinement_flags_posn
_atom_site_refinement_flags_adp
_atom_site_refinement_flags_occupancy
B1 B 0.33865(6) -0.01430(12) 0.14078(5) 0.0230(2) Uani 1 1 d . . .
H1 H 0.3410(7) -0.1190(15) 0.1359(6) 0.028 Uiso 1 1 d . U .
Cl1 Cl 0.34665(2) 0.06926(3) 0.07878(2) 0.03346(7) Uani 1 1 d . . .
B2 B 0.39545(6) -0.09106(13) 0.26914(6) 0.0282(2) Uani 1 1 d . . .
H2 H 0.3875(7) -0.1910(16) 0.2537(7) 0.034 Uiso 1 1 d . U .
H23 H 0.4085(8) -0.0704(17) 0.2153(7) 0.042 Uiso 1 1 d . U .
Cl2 Cl 0.46117(2) -0.07862(4) 0.33683(2) 0.04374(9) Uani 1 1 d . . .
B3 B 0.39279(6) 0.03367(12) 0.21359(5) 0.0230(2) Uani 1 1 d . . .
H3 H 0.4301(7) 0.1022(14) 0.2189(6) 0.028 Uiso 1 1 d . U .
B4 B 0.31768(5) 0.09279(11) 0.18444(5) 0.0209(2) Uani 1 1 d . . .
H4 H 0.3139(6) 0.1960(14) 0.1704(6) 0.025 Uiso 1 1 d . U .
B5 B 0.34857(6) 0.04792(12) 0.25803(5) 0.0232(2) Uani 1 1 d . . .
H5 H 0.3636(7) 0.1186(14) 0.2929(6) 0.028 Uiso 1 1 d . U .
B6 B 0.25777(6) -0.01254(12) 0.14955(5) 0.0246(2) Uani 1 1 d . . .
H6 H 0.2190(7) 0.0084(15) 0.1139(7) 0.029 Uiso 1 1 d . U .
H69 H 0.2600(7) -0.1332(16) 0.1568(7) 0.037 Uiso 1 1 d . U .
B7 B 0.26685(6) 0.03852(12) 0.21960(6) 0.0242(2) Uani 1 1 d . . .
H7 H 0.2353(7) 0.1077(15) 0.2295(6) 0.029 Uiso 1 1 d . U .
B8 B 0.30677(7) -0.08505(12) 0.26656(5) 0.0272(2) Uani 1 1 d . . .
H8 H 0.3010(7) -0.1168(15) 0.3057(7) 0.033 Uiso 1 1 d . U .
H89 H 0.2928(8) -0.1841(17) 0.2325(7) 0.041 Uiso 1 1 d . U .
B9 B 0.24626(6) -0.11898(12) 0.20118(6) 0.0258(2) Uani 1 1 d . . .
H9 H 0.2050(7) -0.1691(15) 0.1965(6) 0.031 Uiso 1 1 d . U .
P P 0.39856(2) 0.51213(2) 0.05515(2) 0.01494(6) Uani 1 1 d . . .
C1 C 0.40927(4) 0.65067(9) 0.01617(4) 0.01675(16) Uani 1 1 d . . .
C2 C 0.40470(4) 0.63773(10) -0.04065(4) 0.01964(17) Uani 1 1 d . . .
H2A H 0.3955 0.5558 -0.0591 0.024 Uiso 1 1 calc R U .
C3 C 0.41371(5) 0.74569(11) -0.07005(5) 0.0240(2) Uani 1 1 d . . .
H3A H 0.4104 0.7375 -0.1087 0.029 Uiso 1 1 calc R U .
C4 C 0.42749(5) 0.86519(11) -0.04311(5) 0.0263(2) Uani 1 1 d . . .
H4A H 0.4347 0.9379 -0.0631 0.032 Uiso 1 1 calc R U .
C5 C 0.43076(5) 0.87905(10) 0.01298(5) 0.0257(2) Uani 1 1 d . . .
H5A H 0.4396 0.9614 0.0310 0.031 Uiso 1 1 calc R U .
C6 C 0.42115(5) 0.77241(10) 0.04275(5) 0.02149(18) Uani 1 1 d . . .
H6A H 0.4226 0.7820 0.0808 0.026 Uiso 1 1 calc R U .
C7 C 0.37637(4) 0.37677(9) 0.00775(4) 0.01661(16) Uani 1 1 d . . .
C8 C 0.42196(5) 0.31869(10) -0.00862(5) 0.0242(2) Uani 1 1 d . . .
H8A H 0.4633 0.3476 0.0073 0.029 Uiso 1 1 calc R U .
C9 C 0.40652(5) 0.21918(11) -0.04809(5) 0.0275(2) Uani 1 1 d . . .
H9A H 0.4372 0.1804 -0.0597 0.033 Uiso 1 1 calc R U .
C10 C 0.34620(5) 0.17592(10) -0.07070(5) 0.0255(2) Uani 1 1 d . . .
H10A H 0.3358 0.1072 -0.0977 0.031 Uiso 1 1 calc R U .
C11 C 0.30128(5) 0.23202(11) -0.05423(5) 0.0243(2) Uani 1 1 d . . .
H11A H 0.2602 0.2014 -0.0697 0.029 Uiso 1 1 calc R U .
C12 C 0.31594(4) 0.33325(10) -0.01507(4) 0.02001(18) Uani 1 1 d . . .
H12A H 0.2850 0.3724 -0.0040 0.024 Uiso 1 1 calc R U .
C13 C 0.34014(4) 0.55056(9) 0.08362(4) 0.01752(17) Uani 1 1 d . . .
C14 C 0.28491(5) 0.60409(10) 0.04750(5) 0.02325(19) Uani 1 1 d . . .
H14A H 0.2794 0.6231 0.0090 0.028 Uiso 1 1 calc R U .
C15 C 0.23810(5) 0.62936(11) 0.06832(5) 0.0263(2) Uani 1 1 d . . .
H15A H 0.2004 0.6653 0.0439 0.032 Uiso 1 1 calc R U .
C16 C 0.24634(5) 0.60233(10) 0.12458(5) 0.0252(2) Uani 1 1 d . . .
H16A H 0.2142 0.6195 0.1386 0.030 Uiso 1 1 calc R U .
C17 C 0.30117(6) 0.55054(13) 0.16048(5) 0.0307(2) Uani 1 1 d . . .
H17A H 0.3066 0.5328 0.1991 0.037 Uiso 1 1 calc R U .
C18 C 0.34845(5) 0.52432(12) 0.14027(5) 0.0270(2) Uani 1 1 d . . .
H18A H 0.3861 0.4888 0.1650 0.032 Uiso 1 1 calc R U .
C19 C 0.46778(4) 0.46818(9) 0.11207(4) 0.01786(17) Uani 1 1 d . . .
C20 C 0.46925(5) 0.34567(10) 0.13679(5) 0.02297(19) Uani 1 1 d . . .
H20A H 0.4352 0.2885 0.1222 0.028 Uiso 1 1 calc R U .
C21 C 0.52063(5) 0.30834(12) 0.18258(5) 0.0275(2) Uani 1 1 d . . .
H21A H 0.5217 0.2259 0.1998 0.033 Uiso 1 1 calc R U .
C22 C 0.57053(5) 0.39184(13) 0.20319(5) 0.0314(2) Uani 1 1 d . . .
H22A H 0.6056 0.3662 0.2346 0.038 Uiso 1 1 calc R U .
C23 C 0.56950(6) 0.51199(13) 0.17833(6) 0.0352(3) Uani 1 1 d . . .
H23A H 0.6041 0.5678 0.1924 0.042 Uiso 1 1 calc R U .
C24 C 0.51790(5) 0.55170(11) 0.13269(5) 0.0266(2) Uani 1 1 d . . .
H24A H 0.5170 0.6346 0.1159 0.032 Uiso 1 1 calc R U .
Cl3 Cl -0.0062(13) 0.1762(7) 0.2441(12) 0.041(4) Uani 0.0441(13) 1 d . U P
H3B H 0.0458 0.1857 0.2839 0.062 Uiso 0.0441(13) 1 calc R U P

loop_
_atom_site_aniso_label
_atom_site_aniso_U_11
_atom_site_aniso_U_22
_atom_site_aniso_U_33
_atom_site_aniso_U_23
_atom_site_aniso_U_13
_atom_site_aniso_U_12
B1 0.0258(5) 0.0250(5) 0.0177(5) -0.0008(4) 0.0071(4) -0.0024(4)
Cl1 0.03480(15) 0.04681(17) 0.02081(13) 0.00610(11) 0.01237(11) -0.00166(12)
B2 0.0320(6) 0.0282(6) 0.0210(5) 0.0038(4) 0.0053(5) 0.0015(5)
Cl2 0.03996(17) 0.0543(2) 0.02558(15) 0.01136(13) -0.00246(13) 0.00303(14)
B3 0.0229(5) 0.0262(5) 0.0184(5) -0.0004(4) 0.0053(4) -0.0011(4)
B4 0.0240(5) 0.0176(5) 0.0214(5) 0.0003(4) 0.0083(4) -0.0015(4)
B5 0.0294(6) 0.0208(5) 0.0192(5) -0.0033(4) 0.0082(4) -0.0023(4)
B6 0.0249(5) 0.0244(5) 0.0220(5) 0.0017(4) 0.0053(4) -0.0041(4)
B7 0.0276(5) 0.0211(5) 0.0273(6) -0.0007(4) 0.0139(5) -0.0002(4)
B8 0.0371(7) 0.0250(5) 0.0214(5) 0.0016(4) 0.0128(5) -0.0031(5)
B9 0.0284(6) 0.0230(5) 0.0279(6) 0.0000(4) 0.0122(5) -0.0052(4)
P 0.01258(10) 0.01635(11) 0.01524(11) 0.00074(8) 0.00416(8) 0.00057(7)
C1 0.0136(4) 0.0182(4) 0.0180(4) 0.0016(3) 0.0049(3) 0.0002(3)
C2 0.0176(4) 0.0220(4) 0.0198(4) 0.0007(3) 0.0072(3) 0.0010(3)
C3 0.0218(4) 0.0289(5) 0.0236(5) 0.0066(4) 0.0112(4) 0.0042(4)
C4 0.0229(5) 0.0229(5) 0.0357(6) 0.0098(4) 0.0136(4) 0.0029(4)
C5 0.0239(5) 0.0183(4) 0.0341(6) 0.0014(4) 0.0095(4) -0.0008(4)
C6 0.0208(4) 0.0200(4) 0.0224(5) -0.0007(3) 0.0061(4) -0.0003(3)
C7 0.0152(4) 0.0168(4) 0.0168(4) 0.0006(3) 0.0043(3) -0.0004(3)
C8 0.0176(4) 0.0225(5) 0.0325(5) -0.0060(4) 0.0088(4) -0.0006(3)
C9 0.0283(5) 0.0229(5) 0.0337(6) -0.0068(4) 0.0138(5) 0.0000(4)
C10 0.0328(5) 0.0209(5) 0.0209(5) -0.0027(4) 0.0073(4) -0.0044(4)
C11 0.0217(4) 0.0262(5) 0.0208(5) -0.0007(4) 0.0024(4) -0.0063(4)
C12 0.0165(4) 0.0237(4) 0.0190(4) 0.0013(3) 0.0053(3) -0.0021(3)
C13 0.0157(4) 0.0179(4) 0.0196(4) 0.0000(3) 0.0071(3) 0.0005(3)
C14 0.0188(4) 0.0260(5) 0.0257(5) 0.0067(4) 0.0087(4) 0.0048(4)
C15 0.0189(4) 0.0253(5) 0.0363(6) 0.0047(4) 0.0119(4) 0.0050(4)
C16 0.0226(5) 0.0224(5) 0.0360(6) -0.0053(4) 0.0170(4) -0.0016(4)
C17 0.0283(5) 0.0446(7) 0.0231(5) -0.0011(5) 0.0139(4) 0.0035(5)
C18 0.0222(5) 0.0397(6) 0.0199(5) 0.0020(4) 0.0086(4) 0.0065(4)
C19 0.0147(4) 0.0208(4) 0.0166(4) 0.0002(3) 0.0037(3) 0.0020(3)
C20 0.0202(4) 0.0245(5) 0.0236(5) 0.0046(4) 0.0070(4) 0.0024(3)
C21 0.0281(5) 0.0317(5) 0.0222(5) 0.0072(4) 0.0083(4) 0.0107(4)
C22 0.0254(5) 0.0397(6) 0.0210(5) -0.0020(4) -0.0018(4) 0.0114(4)
C23 0.0222(5) 0.0341(6) 0.0358(7) -0.0056(5) -0.0064(5) -0.0001(4)
C24 0.0201(4) 0.0233(5) 0.0293(5) -0.0014(4) 0.0001(4) -0.0012(4)
Cl3 0.044(10) 0.047(3) 0.041(10) -0.008(5) 0.025(7) -0.008(5)

loop_
_atom_type_symbol
_atom_type_description
_atom_type_scat_dispersion_real
_atom_type_scat_dispersion_imag
_atom_type_scat_source
C C 0.0033 0.0016 'International Tables Vol C Tables 4.2.6.8 and 6.1.1.4'
H H 0.0000 0.0000 'International Tables Vol C Tables 4.2.6.8 and 6.1.1.4'
B B 0.0013 0.0007 'International Tables Vol C Tables 4.2.6.8 and 6.1.1.4'
P P 0.1023 0.0942 'International Tables Vol C Tables 4.2.6.8 and 6.1.1.4'
Cl Cl 0.1484 0.1585 'International Tables Vol C Tables 4.2.6.8 and 6.1.1.4'

loop_
_exptl_crystal_face_index_h
_exptl_crystal_face_index_k
_exptl_crystal_face_index_l
_exptl_crystal_face_perp_dist
_exptl_oxdiff_crystal_face_indexfrac_h
_exptl_oxdiff_crystal_face_indexfrac_k
_exptl_oxdiff_crystal_face_indexfrac_l
_exptl_oxdiff_crystal_face_x
_exptl_oxdiff_crystal_face_y
_exptl_oxdiff_crystal_face_z
0 0 1 0.1299 0.0007 0.0002 0.9983 0.0002 -0.0300 0.0038
-5 1 -31 0.1197 -5.0199 0.9933 -30.9478 -0.0544 1.0058 0.0333
25 -9 -12 0.2017 24.9713 -9.0077 -11.9531 0.0222 -0.0519 -0.9829
-28 -6 21 0.1444 -27.9788 -5.9908 21.0442 -0.8656 -0.2679 0.4176
30 4 -21 0.1583 29.9759 3.9903 -21.0334 0.8005 0.2270 -0.5493
6 14 -8 0.1899 6.0060 13.9982 -8.0902 0.8508 0.2410 0.4602
-25 9 14 0.2557 -24.9698 9.0082 13.9497 -0.0218 -0.0080 0.9905
-4 -14 7 0.1920 -4.0076 -13.9988 7.0891 -0.8113 -0.2395 -0.5071
4 10 -26 0.1586 3.9893 9.9938 -26.0299 0.5972 0.7838 0.2572
15 6 -32 0.1598 14.9761 5.9903 -32.0078 0.6047 0.7822 -0.1798
27 -6 -22 0.2079 26.9661 -6.0103 -21.9594 0.2168 0.2377 -0.9314
7 -12 15 0.1997 6.9958 -11.9985 15.0468 -0.4861 -0.6232 -0.6248
-11 -7 30 0.1509 -10.9803 -6.9915 30.0124 -0.5781 -0.7854 0.0417
-20 -3 33 0.1759 -19.9702 -2.9890 32.9926 -0.5466 -0.7225 0.4241
-13 12 -8 0.2427 -12.9881 12.0012 -8.0503 0.3685 0.4988 0.7808
25 5 8 0.1524 25.0005 4.9983 7.9179 0.7606 -0.5642 -0.2863
11 10 17 0.1783 11.0183 10.0032 16.8881 0.7465 -0.6037 0.2711
-14 12 18 0.2471 -13.9684 12.0077 17.9073 0.3549 -0.2656 0.9018
12 -12 -19 0.2226 11.9685 -12.0076 -18.9029 -0.3949 0.3240 -0.8626
30 0 2 0.1797 29.9888 -0.0044 1.9552 0.5965 -0.4866 -0.6384
-29 7 10 0.2560 -28.9731 7.0077 9.9756 -0.2070 0.1563 0.9728
30 6 -9 0.1555 29.9869 5.9934 -9.0672 0.9082 -0.1200 -0.4148
11 13 2 0.1936 11.0103 12.9998 1.8929 0.9001 -0.1358 0.3465
-30 -6 9 0.1650 -29.9869 -5.9934 9.0672 -0.9082 0.1200 0.4148
-19 -12 2 0.2098 -19.0029 -11.9974 2.1046 -1.0057 0.1360 -0.1146
8 -14 -9 0.2178 7.9755 -14.0047 -8.9006 -0.5767 0.0690 -0.8268
-1 3 -32 0.1181 -1.0202 2.9926 -31.9652 0.1296 0.9912 0.0319
-24 10 3 0.2493 -23.9773 10.0055 2.9600 0.0479 0.3135 0.9712
16 -8 15 0.1985 15.9961 -7.9996 15.0071 -0.0977 -0.7264 -0.6415
21 -7 -29 0.2092 20.9624 -7.0111 -28.9326 0.0435 0.5265 -0.8732
10 3 27 0.1312 10.0189 3.0052 26.9203 0.3623 -0.9323 0.0209
-15 10 25 0.2305 -14.9648 10.0094 24.9106 0.2319 -0.4735 0.8616
1 6 29 0.1659 1.0273 6.0074 28.9090 0.3412 -0.8456 0.3552
-15 -1 -23 0.1437 -15.0118 -1.0033 -22.9338 -0.3559 0.8960 0.1907
14 -9 -26 0.2109 13.9655 -9.0094 -25.9143 -0.1996 0.5238 -0.7996
31 5 -7 0.1555 30.9869 4.9937 -7.0651 0.8762 -0.2003 -0.4729
-18 -6 31 0.1479 -17.9756 -5.9900 31.0136 -0.6645 -0.7096 0.2405
-10 -9 27 0.1646 -9.9850 -8.9925 27.0297 -0.6637 -0.7222 -0.0799
28 -3 6 0.1843 27.9895 -3.0033 5.9716 0.4005 -0.5965 -0.7129
19 3 19 0.1415 19.0092 3.0018 18.9213 0.5392 -0.8207 -0.2036
8 7 25 0.1583 8.0224 7.0054 24.8992 0.5317 -0.8192 0.2334

loop_
_geom_angle_atom_site_label_1
_geom_angle_atom_site_label_2
_geom_angle_atom_site_label_3
_geom_angle
_geom_angle_site_symmetry_1
B4 B1 Cl1 111.68(8) .
B4 B1 B3 57.52(7) .
Cl1 B1 B3 117.62(7) .
B4 B1 B6 55.42(6) .
Cl1 B1 B6 118.42(7) .
B3 B1 B6 103.07(8) .
B4 B1 H1 137.3(8) .
Cl1 B1 H1 110.1(8) .
B3 B1 H1 109.1(8) .
B6 B1 H1 96.3(8) .
B5 B2 Cl2 110.74(8) .
B5 B2 B3 58.08(7) .
Cl2 B2 B3 115.71(8) .
B5 B2 B8 53.73(7) .
Cl2 B2 B8 121.72(8) .
B3 B2 B8 100.87(8) .
B5 B2 H2 133.9(8) .
Cl2 B2 H2 111.9(8) .
B3 B2 H2 115.1(8) .
B8 B2 H2 88.6(8) .
B5 B2 H23 93.1(7) .
Cl2 B2 H23 116.9(7) .
B3 B2 H23 36.9(7) .
B8 B2 H23 119.4(7) .
H2 B2 H23 83.0(10) .
B4 B3 B5 61.09(7) .
B4 B3 B1 57.26(6) .
B5 B3 B1 107.15(8) .
B4 B3 B2 108.27(8) .
B5 B3 B2 57.58(7) .
B1 B3 B2 112.03(8) .
B4 B3 H23 127.5(9) .
B5 B3 H23 107.8(9) .
B1 B3 H23 83.3(9) .
B2 B3 H23 52.9(9) .
B4 B3 H3 117.4(8) .
B5 B3 H3 119.0(8) .
B1 B3 H3 121.3(8) .
B2 B3 H3 122.4(8) .
H23 B3 H3 112.2(12) .
B6 B4 B1 68.97(7) .
B6 B4 B3 119.83(9) .
B1 B4 B3 65.22(7) .
B6 B4 B5 108.39(8) .
B1 B4 B5 112.71(8) .
B3 B4 B5 60.11(7) .
B6 B4 B7 60.22(7) .
B1 B4 B7 119.44(8) .
B3 B4 B7 114.87(8) .
B5 B4 B7 60.41(7) .
B6 B4 H4 118.6(7) .
B1 B4 H4 114.5(7) .
B3 B4 H4 114.8(7) .
B5 B4 H4 122.0(7) .
B7 B4 H4 117.4(7) .
B8 B5 B2 71.42(8) .
B8 B5 B3 119.20(9) .
B2 B5 B3 64.34(7) .
B8 B5 B4 107.08(9) .
B2 B5 B4 111.91(8) .
B3 B5 B4 58.79(7) .
B8 B5 B7 59.56(7) .
B2 B5 B7 121.13(9) .
B3 B5 B7 113.36(8) .
B4 B5 B7 60.04(7) .
B8 B5 H5 117.4(8) .
B2 B5 H5 114.2(8) .
B3 B5 H5 117.7(8) .
B4 B5 H5 123.4(8) .
B7 B5 H5 116.1(8) .
B4 B6 B7 61.54(7) .
B4 B6 B9 108.50(9) .
B7 B6 B9 57.31(7) .
B4 B6 B1 55.61(6) .
B7 B6 B1 109.30(8) .
B9 B6 B1 118.00(9) .
B4 B6 H6 126.7(8) .
B7 B6 H6 123.5(8) .
B9 B6 H6 116.3(8) .
B1 B6 H6 118.4(8) .
B4 B6 H69 124.1(7) .
B7 B6 H69 99.5(7) .
B9 B6 H69 45.3(7) .
B1 B6 H69 90.9(7) .
H6 B6 H69 108.0(11) .
B9 B7 B8 61.62(7) .
B9 B7 B6 61.77(7) .
B8 B7 B6 107.34(9) .
B9 B7 B4 109.45(8) .
B8 B7 B4 105.72(9) .
B6 B7 B4 58.24(7) .
B9 B7 B5 109.69(9) .
B8 B7 B5 58.33(7) .
B6 B7 B5 106.14(8) .
B4 B7 B5 59.55(7) .
B9 B7 H7 121.7(8) .
B8 B7 H7 123.2(8) .
B6 B7 H7 123.7(8) .
B4 B7 H7 120.8(8) .
B5 B7 H7 120.0(8) .
B5 B8 B7 62.11(7) .
B5 B8 B9 109.65(9) .
B7 B8 B9 57.78(7) .
B5 B8 B2 54.85(7) .
B7 B8 B2 109.31(8) .
B9 B8 B2 118.95(9) .
B5 B8 H8 127.1(8) .
B7 B8 H8 128.1(8) .
B9 B8 H8 117.6(8) .
B2 B8 H8 114.2(8) .
B5 B8 H89 124.1(7) .
B7 B8 H89 100.3(8) .
B9 B8 H89 46.0(7) .
B2 B8 H89 90.7(7) .
H8 B8 H89 106.0(11) .
B7 B9 B8 60.60(7) .
B7 B9 B6 60.92(7) .
B8 B9 B6 105.96(8) .
B7 B9 H69 102.3(7) .
B8 B9 H69 117.9(7) .
B6 B9 H69 44.5(7) .
B7 B9 H89 103.7(8) .
B8 B9 H89 46.8(8) .
B6 B9 H89 117.1(7) .
H69 B9 H89 93.3(10) .
B7 B9 H9 130.4(8) .
B8 B9 H9 126.0(8) .
B6 B9 H9 125.6(8) .
H69 B9 H9 110.3(11) .
H89 B9 H9 110.3(11) .
C7 P C13 110.95(4) .
C7 P C19 107.42(4) .
C13 P C19 109.45(5) .
C7 P C1 108.72(4) .
C13 P C1 108.25(4) .
C19 P C1 112.07(4) .
C2 C1 C6 120.10(9) .
C2 C1 P 120.28(7) .
C6 C1 P 119.61(7) .
C3 C2 C1 119.56(10) .
C3 C2 H2A 120.2 .
C1 C2 H2A 120.2 .
C4 C3 C2 120.26(10) .
C4 C3 H3A 119.9 .
C2 C3 H3A 119.9 .
C3 C4 C5 120.34(10) .
C3 C4 H4A 119.8 .
C5 C4 H4A 119.8 .
C4 C5 C6 120.09(10) .
C4 C5 H5A 120.0 .
C6 C5 H5A 120.0 .
C5 C6 C1 119.60(10) .
C5 C6 H6A 120.2 .
C1 C6 H6A 120.2 .
C12 C7 C8 120.10(9) .
C12 C7 P 122.49(7) .
C8 C7 P 117.32(7) .
C9 C8 C7 119.74(10) .
C9 C8 H8A 120.1 .
C7 C8 H8A 120.1 .
C8 C9 C10 119.98(10) .
C8 C9 H9A 120.0 .
C10 C9 H9A 120.0 .
C11 C10 C9 120.44(10) .
C11 C10 H10A 119.8 .
C9 C10 H10A 119.8 .
C10 C11 C12 120.26(10) .
C10 C11 H11A 119.9 .
C12 C11 H11A 119.9 .
C11 C12 C7 119.47(9) .
C11 C12 H12A 120.3 .
C7 C12 H12A 120.3 .
C18 C13 C14 120.15(9) .
C18 C13 P 120.98(7) .
C14 C13 P 118.85(8) .
C15 C14 C13 119.57(10) .
C15 C14 H14A 120.2 .
C13 C14 H14A 120.2 .
C16 C15 C14 120.15(10) .
C16 C15 H15A 119.9 .
C14 C15 H15A 119.9 .
C17 C16 C15 120.31(10) .
C17 C16 H16A 119.8 .
C15 C16 H16A 119.8 .
C16 C17 C18 120.26(11) .
C16 C17 H17A 119.9 .
C18 C17 H17A 119.9 .
C17 C18 C13 119.55(10) .
C17 C18 H18A 120.2 .
C13 C18 H18A 120.2 .
C24 C19 C20 120.42(9) .
C24 C19 P 122.52(8) .
C20 C19 P 117.04(7) .
C21 C20 C19 119.68(10) .
C21 C20 H20A 120.2 .
C19 C20 H20A 120.2 .
C20 C21 C22 119.84(11) .
C20 C21 H21A 120.1 .
C22 C21 H21A 120.1 .
C23 C22 C21 120.54(10) .
C23 C22 H22A 119.7 .
C21 C22 H22A 119.7 .
C22 C23 C24 120.36(11) .
C22 C23 H23A 119.8 .
C24 C23 H23A 119.8 .
C19 C24 C23 119.15(11) .
C19 C24 H24A 120.4 .
C23 C24 H24A 120.4 .
Cl2 Cl3 H3B 180.0 6_455

loop_
_geom_bond_atom_site_label_1
_geom_bond_atom_site_label_2
_geom_bond_distance
_geom_bond_site_symmetry_2
B1 B4 1.7431(17) .
B1 Cl1 1.8453(12) .
B1 B3 1.8816(17) .
B1 B6 1.9715(17) .
B1 H1 1.090(15) .
B2 B5 1.7624(18) .
B2 Cl2 1.8439(14) .
B2 B3 1.8818(18) .
B2 B8 2.043(2) .
B2 H2 1.094(16) .
B2 H23 1.501(17) .
B3 B4 1.7482(17) .
B3 B5 1.7721(17) .
B3 H23 1.129(17) .
B3 H3 1.091(15) .
B4 B6 1.7391(17) .
B4 B5 1.7892(17) .
B4 B7 1.7981(16) .
B4 H4 1.115(14) .
B5 B8 1.7377(18) .
B5 B7 1.8047(18) .
B5 H5 1.097(15) .
B6 B7 1.7752(18) .
B6 B9 1.7897(17) .
B6 H6 1.043(15) .
B6 H69 1.255(16) .
B7 B9 1.7096(18) .
B7 B8 1.7605(19) .
B7 H7 1.114(15) .
B8 B9 1.7779(19) .
B8 H8 1.090(15) .
B8 H89 1.297(17) .
B9 H69 1.271(16) .
B9 H89 1.280(17) .
B9 H9 1.060(15) .
P C7 1.7871(10) .
P C13 1.7907(9) .
P C19 1.7917(10) .
P C1 1.7981(10) .
C1 C2 1.3987(13) .
C1 C6 1.4021(14) .
C2 C3 1.3919(14) .
C2 H2A 0.9500 .
C3 C4 1.3872(16) .
C3 H3A 0.9500 .
C4 C5 1.3905(17) .
C4 H4A 0.9500 .
C5 C6 1.3913(15) .
C5 H5A 0.9500 .
C6 H6A 0.9500 .
C7 C12 1.3916(13) .
C7 C8 1.4012(13) .
C8 C9 1.3823(15) .
C8 H8A 0.9500 .
C9 C10 1.3882(16) .
C9 H9A 0.9500 .
C10 C11 1.3805(16) .
C10 H10A 0.9500 .
C11 C12 1.3907(15) .
C11 H11A 0.9500 .
C12 H12A 0.9500 .
C13 C18 1.3923(14) .
C13 C14 1.3973(14) .
C14 C15 1.3901(14) .
C14 H14A 0.9500 .
C15 C16 1.3848(17) .
C15 H15A 0.9500 .
C16 C17 1.3820(17) .
C16 H16A 0.9500 .
C17 C18 1.3920(15) .
C17 H17A 0.9500 .
C18 H18A 0.9500 .
C19 C24 1.3937(14) .
C19 C20 1.4022(14) .
C20 C21 1.3875(15) .
C20 H20A 0.9500 .
C21 C22 1.3898(18) .
C21 H21A 0.9500 .
C22 C23 1.3834(19) .
C22 H22A 0.9500 .
C23 C24 1.3951(16) .
C23 H23A 0.9500 .
C24 H24A 0.9500 .
Cl3 Cl2 13.01(2) 6_455
Cl3 H3B 1.2700 .
